data_2227328
loop_
_publ_author_name
'Mahendra, M.'
'Vivek, H. K.'
'Gaonkar, S. L.'
'Priya, B. S.'
'Nanjunda Swamy, S.'

_publ_section_title
;
 1-(3-Bromo-2-thienyl)ethanone
;
_journal_coeditor_code CI5166
_journal_issue 10
_journal_name_full 'Acta Crystallographica Section E'
_journal_page_first o2540
_journal_paper_doi 10.1107/S1600536810034677
_journal_volume 66
_journal_year 2010
_chemical_formula_iupac 'C6 H5 Br O S'
_chemical_formula_moiety 'C6 H5 Br O S'
_chemical_formula_sum 'C6 H5 Br O S'
_chemical_formula_weight 205.07
_chemical_name_systematic
;
1-(3-Bromo-2-thienyl)ethanone
;
_space_group_IT_number 64
_symmetry_cell_setting orthorhombic
_symmetry_space_group_name_Hall '-C 2ac 2'
_symmetry_space_group_name_H-M 'C m c a'
_atom_sites_solution_hydrogens geom
_atom_sites_solution_primary direct
_atom_sites_solution_secondary difmap
_audit_creation_method SHELXL-97
_cell_angle_alpha 90
_cell_angle_beta 90
_cell_angle_gamma 90
_cell_formula_units_Z 8
_cell_length_a 6.8263(17)
_cell_length_b 13.149(4)
_cell_length_c 16.007(4)
_cell_measurement_reflns_used 1982
_cell_measurement_temperature 293
_cell_measurement_theta_max 28.43
_cell_measurement_theta_min 2.54
_cell_volume 1436.8(7)
_computing_cell_refinement 'SAINT (Bruker, 2004)'
_computing_data_collection 'APEX2 (Bruker, 2004)'
_computing_data_reduction 'SAINT (Bruker, 2004)'
_computing_molecular_graphics 'PLATON (Spek, 2009) and ORTEP-3 (Farrugia, 1997)'
_computing_publication_material 'SHELXL97 (Sheldrick, 2008) and PLATON (Spek, 2009)'
_computing_structure_refinement 'SHELXL97 (Sheldrick, 2008)'
_computing_structure_solution 'SHELXS97 (Sheldrick, 2008)'
_diffrn_ambient_temperature 293
_diffrn_measured_fraction_theta_full 0.994
_diffrn_measured_fraction_theta_max 0.994
_diffrn_measurement_device_type 'Bruker APEXII CCD area-detector'
_diffrn_measurement_method '\w and \f'
_diffrn_radiation_monochromator graphite
_diffrn_radiation_source 'fine-focus sealed tube'
_diffrn_radiation_type MoK\a
_diffrn_radiation_wavelength 0.71073
_diffrn_reflns_av_R_equivalents 0.0411
_diffrn_reflns_av_sigmaI/netI 0.0183
_diffrn_reflns_limit_h_max 9
_diffrn_reflns_limit_h_min -9
_diffrn_reflns_limit_k_max 17
_diffrn_reflns_limit_k_min -17
_diffrn_reflns_limit_l_max 20
_diffrn_reflns_limit_l_min -21
_diffrn_reflns_number 12363
_diffrn_reflns_reduction_process
;
;
_diffrn_reflns_theta_full 28.43
_diffrn_reflns_theta_max 28.43
_diffrn_reflns_theta_min 2.54
_diffrn_standards_number 0
_exptl_absorpt_coefficient_mu 5.922
_exptl_absorpt_correction_T_max 0.3838
_exptl_absorpt_correction_T_min 0.3131
_exptl_absorpt_correction_type multi-scan
_exptl_absorpt_process_details '(SADABS; Sheldrick, 2001)'
_exptl_crystal_colour yellow
_exptl_crystal_density_diffrn 1.896
_exptl_crystal_density_method 'Not Measured'
_exptl_crystal_description Block
_exptl_crystal_F_000 800
_exptl_crystal_size_max 0.25
_exptl_crystal_size_mid 0.21
_exptl_crystal_size_min 0.20
_refine_diff_density_max 0.683
_refine_diff_density_min -0.482
_refine_ls_extinction_method none
_refine_ls_goodness_of_fit_ref 1.057
_refine_ls_hydrogen_treatment constr
_refine_ls_matrix_type full
_refine_ls_number_parameters 56
_refine_ls_number_reflns 973
_refine_ls_number_restraints 0
_refine_ls_restrained_S_all 1.057
_refine_ls_R_factor_all 0.0382
_refine_ls_R_factor_gt 0.0265
_refine_ls_shift/su_max 0.001
_refine_ls_shift/su_mean 0.000
_refine_ls_structure_factor_coef Fsqd
_refine_ls_weighting_details 'calc w=1/[\s^2^(Fo^2^)+(0.0333P)^2^+1.3829P] where P=(Fo^2^+2Fc^2^)/3'
_refine_ls_weighting_scheme calc
_refine_ls_wR_factor_gt 0.0625
_refine_ls_wR_factor_ref 0.0672
_reflns_number_gt 790
_reflns_number_total 973
_reflns_threshold_expression I>2\s(I)
_cod_data_source_file ci5166.cif
_cod_data_source_block I
_cod_original_sg_symbol_Hall '-C 2bc 2'
_cod_database_code 2227328
_cod_database_fobs_code 2227328

loop_
_symmetry_equiv_pos_site_id
_symmetry_equiv_pos_as_xyz
1 x,y,z
2 -x,1/2-y,1/2+z
3 x,-y,-z
4 -x,1/2+y,1/2-z
5 -x,-y,-z
6 x,1/2+y,1/2-z
7 -x,y,z
8 x,1/2-y,1/2+z
9 1/2+x,1/2+y,z
10 1/2-x,-y,1/2+z
11 1/2+x,1/2-y,-z
12 1/2-x,y,1/2-z
13 1/2-x,1/2-y,-z
14 1/2+x,y,1/2-z
15 1/2-x,1/2+y,z
16 1/2+x,-y,1/2+z

loop_
_atom_site_aniso_label
_atom_site_aniso_U_11
_atom_site_aniso_U_22
_atom_site_aniso_U_33
_atom_site_aniso_U_12
_atom_site_aniso_U_13
_atom_site_aniso_U_23
Br1 0.0910(3) 0.0316(2) 0.0415(2) 0.0000 0.0000 -0.00090(10)
S5 0.0590(5) 0.0401(4) 0.0397(4) 0.0000 0.0000 0.0117(3)
O8 0.106(2) 0.0408(13) 0.0285(12) 0.0000 0.0000 0.0023(10)
C2 0.0400(16) 0.0399(16) 0.0297(14) 0.0000 0.0000 0.0021(12)
C3 0.0512(18) 0.0519(18) 0.0314(15) 0.0000 0.0000 -0.0035(13)
C4 0.0526(19) 0.063(2) 0.0281(14) 0.0000 0.0000 0.0069(14)
C6 0.0428(16) 0.0333(14) 0.0309(15) 0.0000 0.0000 0.0057(11)
C7 0.0482(17) 0.0354(15) 0.0332(15) 0.0000 0.0000 -0.0021(12)
C9 0.079(2) 0.0385(16) 0.0448(19) 0.0000 0.0000 -0.0061(14)

loop_
_atom_site_type_symbol
_atom_site_label
_atom_site_fract_x
_atom_site_fract_y
_atom_site_fract_z
_atom_site_U_iso_or_equiv
_atom_site_thermal_displace_type
_atom_site_calc_flag
_atom_site_refinement_flags
_atom_site_occupancy
Br Br1 0.00000 0.01659(3) 0.38478(2) 0.05470(10) Uani . . 1.000
S S5 0.00000 0.33480(6) 0.30339(5) 0.0463(3) Uani . . 1.000
O O8 0.00000 0.19098(19) 0.51639(13) 0.0584(9) Uani . . 1.000
C C2 0.00000 0.1452(2) 0.33378(18) 0.0365(9) Uani . . 1.000
C C3 0.00000 0.1547(3) 0.2458(2) 0.0448(10) Uani . . 1.000
C C4 0.00000 0.2530(3) 0.2207(2) 0.0479(10) Uani . . 1.000
C C6 0.00000 0.2366(2) 0.37465(17) 0.0357(9) Uani . . 1.000
C C7 0.00000 0.2587(2) 0.46527(19) 0.0389(9) Uani . . 1.000
C C9 0.00000 0.3685(3) 0.4922(2) 0.0541(11) Uani . . 1.000
H H3 0.00000 0.09970 0.20930 0.0540 Uiso calc . 1.000
H H4 0.00000 0.27350 0.16510 0.0570 Uiso calc . 1.000
H H9A 0.13140 0.39450 0.49060 0.0810 Uiso calc . 0.500
H H9B -0.05010 0.37360 0.54810 0.0810 Uiso calc . 0.500
H H9C -0.08130 0.40740 0.45510 0.0810 Uiso calc . 0.500

loop_
_atom_type_symbol
_atom_type_description
_atom_type_scat_dispersion_real
_atom_type_scat_dispersion_imag
_atom_type_scat_source
S S 0.1246 0.1234 'International Tables Vol C Tables 4.2.6.8 and 6.1.1.4'
O O 0.0106 0.0060 'International Tables Vol C Tables 4.2.6.8 and 6.1.1.4'
Br Br -0.2901 2.4595 'International Tables Vol C Tables 4.2.6.8 and 6.1.1.4'
H H 0.0000 0.0000 'International Tables Vol C Tables 4.2.6.8 and 6.1.1.4'
C C 0.0033 0.0016 'International Tables Vol C Tables 4.2.6.8 and 6.1.1.4'

loop_
_geom_angle_atom_site_label_1
_geom_angle_atom_site_label_2
_geom_angle_atom_site_label_3
_geom_angle_site_symmetry_1
_geom_angle_site_symmetry_2
_geom_angle_site_symmetry_3
_geom_angle
_geom_angle_publ_flag
C4 S5 C6 . . . 92.36(16) no
Br1 C2 C3 . . . 120.8(2) no
Br1 C2 C6 . . . 125.7(2) no
C3 C2 C6 . . . 113.5(3) no
C2 C3 C4 . . . 112.3(3) no
S5 C4 C3 . . . 111.8(2) no
S5 C6 C2 . . . 110.0(2) no
S5 C6 C7 . . . 120.1(2) no
C2 C6 C7 . . . 129.9(2) no
O8 C7 C6 . . . 121.3(3) no
O8 C7 C9 . . . 120.8(3) no
C6 C7 C9 . . . 118.0(2) no
C2 C3 H3 . . . 124.00 no
C4 C3 H3 . . . 124.00 no
S5 C4 H4 . . . 124.00 no
C3 C4 H4 . . . 124.00 no
C7 C9 H9A . . . 109.00 no
C7 C9 H9B . . . 109.00 no
C7 C9 H9C . . . 109.00 no
C7 C9 H9A . . 7_555 109.00 no
C7 C9 H9B . . 7_555 109.00 no
C7 C9 H9C . . 7_555 109.00 no
H9A C9 H9B . . . 109.00 no
H9A C9 H9C . . . 109.00 no
H9A C9 H9A . . 7_555 138.00 no
H9A C9 H9B . . 7_555 71.00 no
H9B C9 H9C . . . 109.00 no
H9A C9 H9B 7_555 . . 71.00 no
H9B C9 H9C . . 7_555 138.00 no
H9B C9 H9C 7_555 . . 138.00 no
H9C C9 H9C . . 7_555 71.00 no
H9A C9 H9B 7_555 . 7_555 109.00 no
H9A C9 H9C 7_555 . 7_555 109.00 no
H9B C9 H9C 7_555 . 7_555 109.00 no

loop_
_geom_bond_atom_site_label_1
_geom_bond_atom_site_label_2
_geom_bond_site_symmetry_1
_geom_bond_site_symmetry_2
_geom_bond_distance
_geom_bond_publ_flag
Br1 C2 . . 1.878(3) no
S5 C4 . . 1.706(4) no
S5 C6 . . 1.723(3) no
O8 C7 . . 1.209(4) no
C2 C3 . . 1.414(4) no
C2 C6 . . 1.368(4) no
C3 C4 . . 1.354(6) no
C6 C7 . . 1.479(4) no
C7 C9 . . 1.507(5) no
C3 H3 . . 0.93 no
C4 H4 . . 0.93 no
C9 H9A . . 0.96 no
C9 H9B . . 0.96 no
C9 H9C . . 0.96 no
C9 H9A . 7_555 0.96 no
C9 H9B . 7_555 0.96 no
C9 H9C . 7_555 0.96 no

loop_
_geom_contact_atom_site_label_1
_geom_contact_atom_site_label_2
_geom_contact_distance
_geom_contact_site_symmetry_1
_geom_contact_site_symmetry_2
_geom_contact_publ_flag
Br1 O8 3.114(3) . . no
Br1 Br1 3.7144(12) . 3_556 no
Br1 O8 3.155(3) . 3_556 no
Br1 S5 3.8453(15) . 4_545 no
Br1 Br1 3.7144(12) . 5_556 no
Br1 O8 3.155(3) . 5_556 no
Br1 S5 3.8453(15) . 6_545 no
S5 C4 3.5993(17) . 14_555 no
S5 Br1 3.8453(15) . 4_555 no
S5 Br1 3.8453(15) . 6_555 no
S5 C4 3.5993(17) . 14_455 no
S5 C4 3.5993(17) . 12_455 no
S5 C4 3.5993(17) . 12_555 no
S5 H9C 2.6700 . 7_555 no
S5 H9C 2.6700 . . no
O8 Br1 3.114(3) . . no
O8 C4 3.352(4) . 2_555 no
O8 C4 3.352(4) . 8_555 no
O8 Br1 3.155(3) . 3_556 no
O8 Br1 3.155(3) . 5_556 no
O8 H4 2.4300 . 2_555 no
O8 H4 2.4300 . 8_555 no
O8 H9A 2.7600 . 11_456 no
O8 H9A 2.7600 . 13_556 no
C3 C3 3.4158(11) . 12_455 no
C3 C3 3.4158(11) . 12_555 no
C3 C3 3.4158(11) . 14_455 no
C3 C3 3.4158(11) . 14_555 no
C4 O8 3.352(4) . 2_554 no
C4 O8 3.352(4) . 8_554 no
C4 S5 3.5993(17) . 12_455 no
C4 S5 3.5993(17) . 12_555 no
C4 C4 3.5397(16) . 12_455 no
C4 C4 3.5397(16) . 12_555 no
C4 S5 3.5993(17) . 14_455 no
C4 S5 3.5993(17) . 14_555 no
C4 C4 3.5397(16) . 14_455 no
C4 C4 3.5397(16) . 14_555 no
C7 C7 3.5970(17) . 11_456 no
C7 C7 3.5970(17) . 11_556 no
C7 C7 3.5970(17) . 13_456 no
C7 C7 3.5970(17) . 13_556 no
C9 C9 3.467(6) . 3_566 no
C9 C9 3.467(6) . 5_566 no
H4 O8 2.4300 . 2_554 no
H4 O8 2.4300 . 8_554 no
H9A O8 2.7600 . 11_556 no
H9A O8 2.7600 . 13_556 no
H9C S5 2.6700 . . no

loop_
_geom_hbond_atom_site_label_D
_geom_hbond_atom_site_label_H
_geom_hbond_atom_site_label_A
_geom_hbond_site_symmetry_A
_geom_hbond_distance_DH
_geom_hbond_distance_HA
_geom_hbond_distance_DA
_geom_hbond_angle_DHA
_geom_hbond_publ_flag
C4 H4 O8 2_554 0.93 2.43 3.352(4) 174 yes

loop_
_geom_torsion_atom_site_label_1
_geom_torsion_atom_site_label_2
_geom_torsion_atom_site_label_3
_geom_torsion_atom_site_label_4
_geom_torsion_site_symmetry_1
_geom_torsion_site_symmetry_2
_geom_torsion_site_symmetry_3
_geom_torsion_site_symmetry_4
_geom_torsion
_geom_torsion_publ_flag
C6 S5 C4 C3 . . . . 0.00 no
C4 S5 C6 C2 . . . . 0.00 no
C4 S5 C6 C7 . . . . -180.00 no
Br1 C2 C3 C4 . . . . -180.00 no
C6 C2 C3 C4 . . . . 0.00 no
Br1 C2 C6 S5 . . . . 180.00 no
Br1 C2 C6 C7 . . . . 0.00 no
C3 C2 C6 S5 . . . . 0.00 no
C3 C2 C6 C7 . . . . 180.00 no
C2 C3 C4 S5 . . . . 0.00 no
S5 C6 C7 O8 . . . . -180.00 no
S5 C6 C7 C9 . . . . 0.00 no
C2 C6 C7 O8 . . . . 0.00 no
C2 C6 C7 C9 . . . . -180.00 no
